data_2018601
loop_
_publ_author_name
'Tutughamiarso, Maya'
'Pisternick, Thorsten'
'Egert, Ernst'

_publ_section_title
;
 Pseudopolymorphs of chelidamic acid and its dimethyl ester
;
_journal_coeditor_code EG3095
_journal_issue 9
_journal_name_full 'Acta Crystallographica Section C'
_journal_page_first o344
_journal_page_last o350
_journal_paper_doi 10.1107/S0108270112031691
_journal_volume 68
_journal_year 2012
_chemical_formula_iupac 'C2 H8 N +, C7 H4 N O5 -'
_chemical_formula_moiety 'C2 H8 N +, C7 H4 N O5 -'
_chemical_formula_sum 'C9 H12 N2 O5'
_chemical_formula_weight 228.20
_chemical_name_common 'dimethylammonium chelidamate'
_chemical_name_systematic
;
dimethylammonium 6-carboxy-4-hydroxypyridine-2-carboxylate
;
_space_group_IT_number 2
_symmetry_cell_setting triclinic
_symmetry_space_group_name_Hall '-P 1'
_symmetry_space_group_name_H-M 'P -1'
_atom_sites_solution_hydrogens geom
_atom_sites_solution_primary direct
_atom_sites_solution_secondary difmap
_audit_creation_method SHELXL-97
_cell_angle_alpha 69.025(8)
_cell_angle_beta 79.438(9)
_cell_angle_gamma 72.455(9)
_cell_formula_units_Z 4
_cell_length_a 7.3688(8)
_cell_length_b 11.1416(12)
_cell_length_c 14.3584(15)
_cell_measurement_reflns_used 11295
_cell_measurement_temperature 173(2)
_cell_measurement_theta_max 25.74
_cell_measurement_theta_min 3.02
_cell_volume 1045.7(2)
_computing_cell_refinement 'X-AREA (Stoe & Cie, 2001)'
_computing_data_collection 'X-AREA (Stoe & Cie, 2001)'
_computing_data_reduction 'X-AREA (Stoe & Cie, 2001)'
_computing_molecular_graphics 'Mercury (Macrae <i>et al.</i>, 2008) and XP (Sheldrick, 2008)'
_computing_publication_material 'publCIF (Westrip, 2010)'
_computing_structure_refinement 'SHELXL97 (Sheldrick, 2008)'
_computing_structure_solution 'SHELXS97 (Sheldrick, 2008)'
_diffrn_ambient_temperature 173(2)
_diffrn_measured_fraction_theta_full 0.996
_diffrn_measured_fraction_theta_max 0.994
_diffrn_measurement_device_type 'Stoe IPDS II two-circle'
_diffrn_measurement_method \w
_diffrn_radiation_monochromator graphite
_diffrn_radiation_source 'fine-focus sealed tube'
_diffrn_radiation_type MoK\a
_diffrn_radiation_wavelength 0.71073
_diffrn_reflns_av_R_equivalents 0.0659
_diffrn_reflns_av_sigmaI/netI 0.0513
_diffrn_reflns_limit_h_max 8
_diffrn_reflns_limit_h_min -7
_diffrn_reflns_limit_k_max 13
_diffrn_reflns_limit_k_min -13
_diffrn_reflns_limit_l_max 17
_diffrn_reflns_limit_l_min -17
_diffrn_reflns_number 10298
_diffrn_reflns_theta_full 25.00
_diffrn_reflns_theta_max 25.54
_diffrn_reflns_theta_min 3.02
_diffrn_standards_number 0
_exptl_absorpt_coefficient_mu 0.120
_exptl_absorpt_correction_type none
_exptl_crystal_colour colourless
_exptl_crystal_density_diffrn 1.449
_exptl_crystal_density_method 'not measured'
_exptl_crystal_description block
_exptl_crystal_F_000 480
_exptl_crystal_size_max 0.42
_exptl_crystal_size_mid 0.40
_exptl_crystal_size_min 0.40
_refine_diff_density_max 0.300
_refine_diff_density_min -0.243
_refine_ls_extinction_method none
_refine_ls_goodness_of_fit_ref 0.999
_refine_ls_hydrogen_treatment mixed
_refine_ls_matrix_type full
_refine_ls_number_parameters 325
_refine_ls_number_reflns 3884
_refine_ls_number_restraints 0
_refine_ls_restrained_S_all 0.999
_refine_ls_R_factor_all 0.0553
_refine_ls_R_factor_gt 0.0426
_refine_ls_shift/su_max 0.000
_refine_ls_shift/su_mean 0.000
_refine_ls_structure_factor_coef Fsqd
_refine_ls_weighting_details 'calc w=1/[\s^2^(Fo^2^)+(0.0746P)^2^+0.0000P] where P=(Fo^2^+2Fc^2^)/3'
_refine_ls_weighting_scheme calc
_refine_ls_wR_factor_gt 0.1083
_refine_ls_wR_factor_ref 0.1143
_reflns_number_gt 3102
_reflns_number_total 3884
_reflns_threshold_expression I>2\s(I)
_cod_data_source_file eg3095.cif
_cod_data_source_block Ib
_cod_original_cell_volume 1045.74(19)
_cod_database_code 2018601
_cod_database_fobs_code 2018601

loop_
_symmetry_equiv_pos_as_xyz
'x, y, z'
'-x, -y, -z'

loop_
_atom_site_type_symbol
_atom_site_label
_atom_site_fract_x
_atom_site_fract_y
_atom_site_fract_z
_atom_site_U_iso_or_equiv
_atom_site_adp_type
_atom_site_calc_flag
_atom_site_refinement_flags
_atom_site_occupancy
_atom_site_symmetry_multiplicity
N N1 1.07354(19) 0.18057(13) 0.69845(10) 0.0147(3) Uani d . 1 1
C C2 1.0139(2) 0.28878(15) 0.72811(11) 0.0144(3) Uani d . 1 1
C C3 1.0279(2) 0.28679(15) 0.82396(12) 0.0175(3) Uani d . 1 1
H H3 0.9845 0.3665 0.8407 0.021 Uiso calc R 1 1
C C4 1.1065(2) 0.16621(16) 0.89543(12) 0.0176(3) Uani d . 1 1
C C5 1.1719(2) 0.05255(15) 0.86574(12) 0.0172(3) Uani d . 1 1
H H5 1.2275 -0.0314 0.9115 0.021 Uiso calc R 1 1
C C6 1.1536(2) 0.06554(15) 0.76771(12) 0.0153(3) Uani d . 1 1
C C21 0.9266(2) 0.42058(15) 0.65175(11) 0.0149(3) Uani d . 1 1
O O21 0.92447(18) 0.52509(11) 0.66324(9) 0.0219(3) Uani d . 1 1
O O22 0.85769(17) 0.41137(11) 0.57818(8) 0.0192(3) Uani d . 1 1
H H22 0.767(5) 0.522(4) 0.526(3) 0.098(12) Uiso d . 1 1
O O41 1.1166(2) 0.16544(12) 0.98795(9) 0.0270(3) Uani d . 1 1
H H41 1.190(5) 0.079(3) 1.030(2) 0.077(9) Uiso d . 1 1
C C61 1.2267(2) -0.05173(15) 0.72877(12) 0.0190(4) Uani d . 1 1
O O61 1.2311(2) -0.03798(12) 0.64113(10) 0.0376(4) Uani d . 1 1
O O62 1.2869(2) -0.16665(11) 0.79828(9) 0.0253(3) Uani d . 1 1
H H62 1.327(5) -0.242(3) 0.767(3) 0.089(10) Uiso d . 1 1
N N1' 0.4435(2) 0.69879(13) 0.22462(10) 0.0153(3) Uani d . 1 1
H H1' 0.399(3) 0.711(2) 0.1687(16) 0.024(5) Uiso d . 1 1
C C2' 0.4312(2) 0.80344(15) 0.25502(12) 0.0142(3) Uani d . 1 1
C C3' 0.5037(2) 0.78274(15) 0.34220(11) 0.0149(3) Uani d . 1 1
H H3' 0.4905 0.8560 0.3643 0.018 Uiso calc R 1 1
C C4' 0.5991(2) 0.65216(15) 0.40032(11) 0.0149(3) Uani d . 1 1
C C5' 0.6102(2) 0.54665(15) 0.36362(12) 0.0166(3) Uani d . 1 1
H H5' 0.6732 0.4580 0.3995 0.020 Uiso calc R 1 1
C C6' 0.5312(2) 0.57165(15) 0.27748(12) 0.0154(3) Uani d . 1 1
C C21' 0.3387(2) 0.94067(15) 0.18491(12) 0.0178(3) Uani d . 1 1
O O21' 0.3214(2) 1.03734(11) 0.21314(9) 0.0269(3) Uani d . 1 1
O O22' 0.29196(19) 0.93962(11) 0.10517(9) 0.0248(3) Uani d . 1 1
O O41' 0.67307(17) 0.63405(11) 0.48060(8) 0.0198(3) Uani d . 1 1
C C61' 0.5305(2) 0.46417(15) 0.23593(12) 0.0183(3) Uani d . 1 1
O O61' 0.42720(19) 0.49618(11) 0.16680(9) 0.0246(3) Uani d . 1 1
O O62' 0.6373(2) 0.35127(12) 0.27677(10) 0.0325(3) Uani d . 1 1
C C1Y 0.9274(3) 0.1873(2) 0.47622(18) 0.0404(6) Uani d . 1 1
H H1Y1 0.9031 0.2087 0.4065 0.061 Uiso calc R 1 1
H H1Y2 0.8229 0.2415 0.5085 0.061 Uiso calc R 1 1
H H1Y3 0.9356 0.0929 0.5119 0.061 Uiso calc R 1 1
N N2Y 1.1090(2) 0.21580(14) 0.47896(11) 0.0223(3) Uani d . 1 1
H H2Y1 1.132(3) 0.198(2) 0.5439(18) 0.032(6) Uiso d . 1 1
H H2Y2 1.097(3) 0.309(2) 0.4466(18) 0.039(6) Uiso d . 1 1
C C3Y 1.2769(3) 0.14836(19) 0.42541(15) 0.0360(5) Uani d . 1 1
H H3Y1 1.3070 0.0523 0.4605 0.054 Uiso calc R 1 1
H H3Y2 1.3866 0.1820 0.4232 0.054 Uiso calc R 1 1
H H3Y3 1.2482 0.1661 0.3570 0.054 Uiso calc R 1 1
C C1Z 0.3843(4) 0.3340(2) 0.02766(15) 0.0401(5) Uani d . 1 1
H H1Z1 0.3347 0.2929 -0.0088 0.060 Uiso calc R 1 1
H H1Z2 0.5226 0.2964 0.0300 0.060 Uiso calc R 1 1
H H1Z3 0.3573 0.4302 -0.0065 0.060 Uiso calc R 1 1
N N2Z 0.2908(2) 0.30742(14) 0.13127(11) 0.0243(3) Uani d . 1 1
H H2Z1 0.344(3) 0.350(2) 0.1637(16) 0.031(5) Uiso d . 1 1
H H2Z2 0.317(4) 0.213(3) 0.1651(18) 0.046(7) Uiso d . 1 1
C C3Z 0.0795(3) 0.3568(2) 0.13578(17) 0.0358(5) Uani d . 1 1
H H3Z1 0.0439 0.4517 0.0971 0.054 Uiso calc R 1 1
H H3Z2 0.0280 0.3440 0.2056 0.054 Uiso calc R 1 1
H H3Z3 0.0271 0.3074 0.1077 0.054 Uiso calc R 1 1

loop_
_atom_site_aniso_label
_atom_site_aniso_U_11
_atom_site_aniso_U_22
_atom_site_aniso_U_33
_atom_site_aniso_U_12
_atom_site_aniso_U_13
_atom_site_aniso_U_23
N1 0.0160(7) 0.0110(6) 0.0150(6) -0.0018(5) -0.0034(5) -0.0019(5)
C2 0.0124(8) 0.0122(7) 0.0162(8) -0.0020(6) -0.0018(6) -0.0025(6)
C3 0.0215(9) 0.0108(7) 0.0183(8) -0.0002(6) -0.0044(6) -0.0044(6)
C4 0.0205(9) 0.0160(8) 0.0148(8) -0.0026(7) -0.0053(6) -0.0033(6)
C5 0.0190(8) 0.0109(7) 0.0187(8) -0.0010(6) -0.0062(6) -0.0013(6)
C6 0.0159(8) 0.0105(7) 0.0176(8) -0.0012(6) -0.0033(6) -0.0032(6)
C21 0.0124(8) 0.0142(8) 0.0132(8) 0.0004(6) -0.0004(6) -0.0020(6)
O21 0.0306(7) 0.0117(5) 0.0200(6) -0.0009(5) -0.0080(5) -0.0022(4)
O22 0.0221(6) 0.0151(5) 0.0177(6) -0.0003(5) -0.0078(5) -0.0028(5)
O41 0.0472(9) 0.0154(6) 0.0159(6) 0.0019(6) -0.0138(6) -0.0050(5)
C61 0.0225(9) 0.0132(8) 0.0189(8) 0.0002(7) -0.0051(7) -0.0048(6)
O61 0.0678(11) 0.0175(6) 0.0208(7) 0.0062(7) -0.0122(7) -0.0085(5)
O62 0.0413(8) 0.0095(5) 0.0215(6) 0.0017(5) -0.0105(6) -0.0038(5)
N1' 0.0173(7) 0.0126(6) 0.0149(7) -0.0012(5) -0.0041(5) -0.0040(5)
C2' 0.0135(8) 0.0103(7) 0.0164(8) -0.0013(6) -0.0016(6) -0.0028(6)
C3' 0.0147(8) 0.0118(7) 0.0170(8) -0.0008(6) -0.0019(6) -0.0050(6)
C4' 0.0119(8) 0.0145(7) 0.0153(7) -0.0020(6) -0.0015(6) -0.0024(6)
C5' 0.0170(8) 0.0102(7) 0.0192(8) 0.0003(6) -0.0030(6) -0.0031(6)
C6' 0.0130(8) 0.0121(7) 0.0187(8) -0.0009(6) -0.0006(6) -0.0046(6)
C21' 0.0195(9) 0.0121(7) 0.0182(8) -0.0009(6) -0.0044(7) -0.0018(6)
O21' 0.0407(8) 0.0109(5) 0.0264(7) -0.0010(5) -0.0112(6) -0.0036(5)
O22' 0.0339(8) 0.0168(6) 0.0204(6) -0.0006(5) -0.0122(5) -0.0022(5)
O41' 0.0243(7) 0.0145(5) 0.0181(6) -0.0004(5) -0.0103(5) -0.0022(4)
C61' 0.0222(9) 0.0131(8) 0.0186(8) -0.0035(7) 0.0000(7) -0.0056(6)
O61' 0.0325(7) 0.0203(6) 0.0238(6) -0.0067(5) -0.0082(5) -0.0076(5)
O62' 0.0446(9) 0.0146(6) 0.0384(8) 0.0071(6) -0.0193(6) -0.0134(5)
C1Y 0.0389(13) 0.0246(10) 0.0634(15) -0.0008(9) -0.0247(11) -0.0168(10)
N2Y 0.0335(9) 0.0168(7) 0.0170(7) -0.0069(6) -0.0052(6) -0.0040(6)
C3Y 0.0445(13) 0.0268(10) 0.0291(10) 0.0023(9) 0.0001(9) -0.0110(8)
C1Z 0.0496(14) 0.0513(13) 0.0254(10) -0.0269(11) -0.0006(9) -0.0091(9)
N2Z 0.0344(9) 0.0157(7) 0.0226(8) -0.0072(7) -0.0075(7) -0.0029(6)
C3Z 0.0334(11) 0.0332(10) 0.0451(12) 0.0010(9) -0.0112(9) -0.0218(9)

loop_
_atom_type_symbol
_atom_type_description
_atom_type_scat_dispersion_real
_atom_type_scat_dispersion_imag
_atom_type_scat_source
C C 0.0033 0.0016 'International Tables Vol C Tables 4.2.6.8 and 6.1.1.4'
H H 0.0000 0.0000 'International Tables Vol C Tables 4.2.6.8 and 6.1.1.4'
N N 0.0061 0.0033 'International Tables Vol C Tables 4.2.6.8 and 6.1.1.4'
O O 0.0106 0.0060 'International Tables Vol C Tables 4.2.6.8 and 6.1.1.4'

loop_
_geom_angle_atom_site_label_1
_geom_angle_atom_site_label_2
_geom_angle_atom_site_label_3
_geom_angle
C2 N1 C6 116.01(13)
N1 C2 C3 123.88(14)
N1 C2 C21 117.60(13)
C3 C2 C21 118.52(13)
C2 C3 C4 119.30(14)
C2 C3 H3 120.4
C4 C3 H3 120.4
O41 C4 C3 118.66(14)
O41 C4 C5 123.58(14)
C3 C4 C5 117.76(14)
C6 C5 C4 118.42(14)
C6 C5 H5 120.8
C4 C5 H5 120.8
N1 C6 C5 124.59(14)
N1 C6 C61 113.74(13)
C5 C6 C61 121.66(14)
O21 C21 O22 125.28(14)
O21 C21 C2 119.51(13)
O22 C21 C2 115.21(13)
C21 O22 H22 111.5(15)
C4 O41 H41 112.8(18)
O61 C61 O62 124.21(14)
O61 C61 C6 121.75(14)
O62 C61 C6 114.03(13)
C61 O62 H62 109.8(19)
C2' N1' C6' 121.91(13)
C2' N1' H1' 120.8(13)
C6' N1' H1' 117.2(13)
N1' C2' C3' 120.11(14)
N1' C2' C21' 115.84(13)
C3' C2' C21' 124.03(13)
C2' C3' C4' 120.64(13)
C2' C3' H3' 119.7
C4' C3' H3' 119.7
O41' C4' C5' 123.14(14)
O41' C4' C3' 120.28(13)
C5' C4' C3' 116.57(13)
C6' C5' C4' 120.72(14)
C6' C5' H5' 119.6
C4' C5' H5' 119.6
N1' C6' C5' 120.01(13)
N1' C6' C61' 116.22(13)
C5' C6' C61' 123.75(14)
O21' C21' O22' 128.95(14)
O21' C21' C2' 116.58(13)
O22' C21' C2' 114.46(13)
C4' O41' H22 119.5(15)
O61' C61' O62' 127.66(14)
O61' C61' C6' 117.61(14)
O62' C61' C6' 114.73(14)
N2Y C1Y H1Y1 109.5
N2Y C1Y H1Y2 109.5
H1Y1 C1Y H1Y2 109.5
N2Y C1Y H1Y3 109.5
H1Y1 C1Y H1Y3 109.5
H1Y2 C1Y H1Y3 109.5
C1Y N2Y C3Y 115.05(16)
C1Y N2Y H2Y1 110.2(14)
C3Y N2Y H2Y1 110.8(14)
C1Y N2Y H2Y2 108.8(14)
C3Y N2Y H2Y2 105.5(15)
H2Y1 N2Y H2Y2 106.0(18)
N2Y C3Y H3Y1 109.5
N2Y C3Y H3Y2 109.5
H3Y1 C3Y H3Y2 109.5
N2Y C3Y H3Y3 109.5
H3Y1 C3Y H3Y3 109.5
H3Y2 C3Y H3Y3 109.5
N2Z C1Z H1Z1 109.5
N2Z C1Z H1Z2 109.5
H1Z1 C1Z H1Z2 109.5
N2Z C1Z H1Z3 109.5
H1Z1 C1Z H1Z3 109.5
H1Z2 C1Z H1Z3 109.5
C3Z N2Z C1Z 113.65(16)
C3Z N2Z H2Z1 110.5(13)
C1Z N2Z H2Z1 106.3(13)
C3Z N2Z H2Z2 105.7(15)
C1Z N2Z H2Z2 109.8(15)
H2Z1 N2Z H2Z2 111.0(19)
N2Z C3Z H3Z1 109.5
N2Z C3Z H3Z2 109.5
H3Z1 C3Z H3Z2 109.5
N2Z C3Z H3Z3 109.5
H3Z1 C3Z H3Z3 109.5
H3Z2 C3Z H3Z3 109.5

loop_
_geom_bond_atom_site_label_1
_geom_bond_atom_site_label_2
_geom_bond_distance
N1 C2 1.344(2)
N1 C6 1.351(2)
C2 C3 1.391(2)
C2 C21 1.520(2)
C3 C4 1.398(2)
C3 H3 0.9500
C4 O41 1.3410(19)
C4 C5 1.400(2)
C5 C6 1.390(2)
C5 H5 0.9500
C6 C61 1.516(2)
C21 O21 1.2285(19)
C21 O22 1.2998(18)
O22 H22 1.24(4)
O41 H41 0.99(3)
C61 O61 1.208(2)
C61 O62 1.318(2)
O62 H62 1.03(3)
N1' C2' 1.3580(19)
N1' C6' 1.363(2)
N1' H1' 0.87(2)
C2' C3' 1.368(2)
C2' C21' 1.529(2)
C3' C4' 1.427(2)
C3' H3' 0.9500
C4' O41' 1.2899(18)
C4' C5' 1.427(2)
C5' C6' 1.366(2)
C5' H5' 0.9500
C6' C61' 1.519(2)
C21' O21' 1.246(2)
C21' O22' 1.2594(19)
O41' H22 1.24(4)
C61' O61' 1.246(2)
C61' O62' 1.261(2)
C1Y N2Y 1.475(3)
C1Y H1Y1 0.9800
C1Y H1Y2 0.9800
C1Y H1Y3 0.9800
N2Y C3Y 1.480(3)
N2Y H2Y1 0.92(2)
N2Y H2Y2 0.96(2)
C3Y H3Y1 0.9800
C3Y H3Y2 0.9800
C3Y H3Y3 0.9800
C1Z N2Z 1.486(3)
C1Z H1Z1 0.9800
C1Z H1Z2 0.9800
C1Z H1Z3 0.9800
N2Z C3Z 1.484(3)
N2Z H2Z1 0.96(2)
N2Z H2Z2 0.96(3)
C3Z H3Z1 0.9800
C3Z H3Z2 0.9800
C3Z H3Z3 0.9800

loop_
_geom_hbond_atom_site_label_D
_geom_hbond_atom_site_label_H
_geom_hbond_atom_site_label_A
_geom_hbond_site_symmetry_A
_geom_hbond_distance_DH
_geom_hbond_distance_HA
_geom_hbond_distance_DA
_geom_hbond_angle_DHA
O41' H22 O22 . 1.24(4) 1.24(4) 2.4788(15) 176(3)
O41 H41 O22' 1_646 0.99(3) 1.59(3) 2.5765(16) 175(3)
O62 H62 O62' 2_756 1.03(3) 1.50(3) 2.5255(16) 174(3)
N1' H1' O22' . 0.87(2) 2.31(2) 2.6437(17) 102.8(15)
N1' H1' O61' . 0.87(2) 2.348(19) 2.7095(17) 105.0(15)
N2Y H2Y1 N1 . 0.92(2) 2.13(2) 3.005(2) 159(2)
N2Y H2Y2 O21 2_766 0.96(2) 1.94(3) 2.8459(19) 157.1(19)
N2Z H2Z2 O21' 1_545 0.96(3) 1.82(3) 2.7645(19) 167(2)
N2Z H2Z1 O61' . 0.96(2) 1.93(2) 2.8151(19) 152.5(18)

loop_
_geom_torsion_atom_site_label_1
_geom_torsion_atom_site_label_2
_geom_torsion_atom_site_label_3
_geom_torsion_atom_site_label_4
_geom_torsion
C6 N1 C2 C3 -1.1(2)
C6 N1 C2 C21 178.83(13)
N1 C2 C3 C4 -0.6(3)
C21 C2 C3 C4 179.49(15)
C2 C3 C4 O41 -179.07(15)
C2 C3 C4 C5 1.4(3)
O41 C4 C5 C6 179.93(16)
C3 C4 C5 C6 -0.6(2)
C2 N1 C6 C5 2.0(2)
C2 N1 C6 C61 -177.23(14)
C4 C5 C6 N1 -1.2(3)
C4 C5 C6 C61 177.98(16)
N1 C2 C21 O21 -157.69(15)
C3 C2 C21 O21 22.2(2)
N1 C2 C21 O22 22.7(2)
C3 C2 C21 O22 -157.35(15)
N1 C6 C61 O61 7.9(3)
C5 C6 C61 O61 -171.34(18)
N1 C6 C61 O62 -173.35(14)
C5 C6 C61 O62 7.4(2)
C6' N1' C2' C3' -1.6(2)
C6' N1' C2' C21' 176.68(14)
N1' C2' C3' C4' 2.3(2)
C21' C2' C3' C4' -175.86(15)
C2' C3' C4' O41' 177.55(15)
C2' C3' C4' C5' -1.3(2)
O41' C4' C5' C6' -179.23(15)
C3' C4' C5' C6' -0.5(2)
C2' N1' C6' C5' -0.1(2)
C2' N1' C6' C61' 178.70(15)
C4' C5' C6' N1' 1.1(3)
C4' C5' C6' C61' -177.57(15)
N1' C2' C21' O21' 178.02(15)
C3' C2' C21' O21' -3.7(3)
N1' C2' C21' O22' -2.7(2)
C3' C2' C21' O22' 175.56(16)
N1' C6' C61' O61' -10.6(2)
C5' C6' C61' O61' 168.19(16)
N1' C6' C61' O62' 169.38(15)
C5' C6' C61' O62' -11.9(2)
